data_7017399
loop_
_publ_author_name
'Robinson, Jerome R.'
'Bahr, Katherine A.'
'Bierman, Matthew J.'
'Guzei, Ilia A.'
'Kieler-Ferguson, Heidi M'
'McCoy, Aaron M.'
'McGaff, Robert W.'

_publ_section_title
;
 Resolution of enantiomers of a series of chiral alkoxy-modified
 phthalocyaninato nickel(ii) complexes by enantioselective HPLC.
;
_journal_issue 44
_journal_name_full 'Dalton transactions (Cambridge, England : 2003)'
_journal_page_first 11809
_journal_page_last 11814
_journal_paper_doi 10.1039/c1dt11302j
_journal_volume 40
_journal_year 2011
_chemical_formula_moiety 'C38 H30 N8 Ni O2'
_chemical_formula_sum 'C38 H30 N8 Ni O2'
_chemical_formula_weight 689.41
_space_group_IT_number 2
_symmetry_cell_setting triclinic
_symmetry_Int_Tables_number 2
_symmetry_space_group_name_Hall '-P 1'
_symmetry_space_group_name_H-M 'P -1'
_atom_sites_solution_hydrogens geom
_atom_sites_solution_primary direct
_atom_sites_solution_secondary difmap
_audit_creation_method
;
manual editing of the CIF file
created by SHELXTL Ver. 6.10
and processed with modiCIfer-03272007.
;
_cell_angle_alpha 103.166(2)
_cell_angle_beta 98.309(4)
_cell_angle_gamma 109.756(2)
_cell_formula_units_Z 2
_cell_length_a 11.242(2)
_cell_length_b 11.9377(16)
_cell_length_c 13.0567(17)
_cell_measurement_reflns_used 999
_cell_measurement_temperature 100(2)
_cell_measurement_theta_max 26.44
_cell_measurement_theta_min 1.98
_cell_volume 1558.2(4)
_computing_cell_refinement 'SAINT Ver. 7.24A (Bruker-AXS, 2007)'
_computing_data_collection 'SMART Ver. 5.622 (Bruker-AXS, 2000)'
_computing_data_reduction 'SAINT Ver. 7.24A'
_computing_molecular_graphics SHELXTL
_computing_publication_material SHELXTL
_computing_structure_refinement SHELXTL
_computing_structure_solution 'SHELXTL (Sheldrick, 2008)'
_diffrn_ambient_temperature 100(2)
_diffrn_measured_fraction_theta_full 0.938
_diffrn_measured_fraction_theta_max 0.938
_diffrn_measurement_device_type 'Bruker CCD-1000 area detector'
_diffrn_measurement_method '0.30\% \w and 0.4 \% \f scans'
_diffrn_radiation_monochromator graphite
_diffrn_radiation_source 'fine-focus sealed tube'
_diffrn_radiation_type 'Mo K\a'
_diffrn_radiation_wavelength 0.71073
_diffrn_reflns_av_R_equivalents 0.0000
_diffrn_reflns_av_sigmaI/netI 0.0671
_diffrn_reflns_limit_h_max 14
_diffrn_reflns_limit_h_min -14
_diffrn_reflns_limit_k_max 14
_diffrn_reflns_limit_k_min -14
_diffrn_reflns_limit_l_max 16
_diffrn_reflns_limit_l_min -16
_diffrn_reflns_number 14337
_diffrn_reflns_theta_full 26.44
_diffrn_reflns_theta_max 26.44
_diffrn_reflns_theta_min 1.98
_diffrn_standards_number 0
_exptl_absorpt_coefficient_mu 0.674
_exptl_absorpt_correction_T_max 0.8771
_exptl_absorpt_correction_T_min 0.7651
_exptl_absorpt_correction_type multi-scan
_exptl_absorpt_process_details
;
SADABS (Bruker-AXS, 2007)
;
_exptl_crystal_colour red
_exptl_crystal_density_diffrn 1.469
_exptl_crystal_density_method 'not measured'
_exptl_crystal_description plate
_exptl_crystal_F_000 716
_exptl_crystal_size_max 0.42
_exptl_crystal_size_mid 0.34
_exptl_crystal_size_min 0.20
_refine_diff_density_max 1.172
_refine_diff_density_min -0.722
_refine_diff_density_rms 0.105
_refine_ls_extinction_method none
_refine_ls_goodness_of_fit_ref 0.946
_refine_ls_hydrogen_treatment constr
_refine_ls_matrix_type full
_refine_ls_number_parameters 445
_refine_ls_number_reflns 14337
_refine_ls_number_restraints 0
_refine_ls_restrained_S_all 0.946
_refine_ls_R_factor_all 0.0749
_refine_ls_R_factor_gt 0.0518
_refine_ls_shift/su_max 0.000
_refine_ls_shift/su_mean 0.000
_refine_ls_structure_factor_coef Fsqd
_refine_ls_weighting_details 'calc w=1/[\s^2^(Fo^2^)+(0.0776P)^2^+0.0000P] where P=(Fo^2^+2Fc^2^)/3'
_refine_ls_weighting_scheme calc
_refine_ls_wR_factor_gt 0.1256
_refine_ls_wR_factor_ref 0.1347
_reflns_number_gt 10228
_reflns_number_total 14337
_reflns_threshold_expression I>2\s(I)
_cod_data_source_file c1dt11302j.txt
_cod_data_source_block mcg12_MOD
_cod_original_cell_volume 1558.1(4)
_cod_original_sg_symbol_Hall '-P 1 '
_cod_original_sg_symbol_H-M 'P -1 '
_cod_database_code 7017399

loop_
_symmetry_equiv_pos_as_xyz
'x, y, z'
'-x, -y, -z'

loop_
_atom_site_label
_atom_site_type_symbol
_atom_site_fract_x
_atom_site_fract_y
_atom_site_fract_z
_atom_site_U_iso_or_equiv
_atom_site_adp_type
_atom_site_occupancy
_atom_site_symmetry_multiplicity
_atom_site_calc_flag
_atom_site_refinement_flags
Ni Ni 0.17992(3) 0.98143(3) 0.27146(3) 0.01209(9) Uani 1 1 d .
O1 O 0.25516(14) 0.76235(15) 0.35496(12) 0.0150(4) Uani 1 1 d .
O2 O 0.45203(14) 1.16611(15) 0.22319(13) 0.0165(4) Uani 1 1 d .
N1 N 0.08838(18) 0.82612(19) 0.16668(16) 0.0136(5) Uani 1 1 d .
N2 N 0.03919(18) 0.68484(18) 0.27723(15) 0.0131(4) Uani 1 1 d .
N3 N 0.15142(18) 0.90781(18) 0.38023(16) 0.0106(5) Uani 1 1 d .
N4 N 0.15905(18) 1.08130(18) 0.52276(15) 0.0137(5) Uani 1 1 d .
N5 N 0.23656(18) 1.13973(19) 0.37235(16) 0.0135(5) Uani 1 1 d .
N6 N 0.33029(18) 1.27873(18) 0.26916(16) 0.0145(5) Uani 1 1 d .
N7 N 0.22155(17) 1.05471(18) 0.16434(16) 0.0104(5) Uani 1 1 d .
N8 N 0.07315(18) 0.89348(18) 0.00623(15) 0.0137(5) Uani 1 1 d .
C1 C 0.0432(2) 0.8119(2) 0.0604(2) 0.0139(6) Uani 1 1 d .
C2 C -0.0516(2) 0.6823(2) 0.00692(19) 0.0136(5) Uani 1 1 d .
C3 C -0.1229(2) 0.6213(2) -0.1005(2) 0.0177(6) Uani 1 1 d .
H3 H -0.1164 0.6632 -0.1544 0.021 Uiso 1 1 calc R
C4 C -0.2031(2) 0.4975(2) -0.1244(2) 0.0237(6) Uani 1 1 d .
H4 H -0.2521 0.4530 -0.1968 0.028 Uiso 1 1 calc R
C5 C -0.2143(2) 0.4361(2) -0.0454(2) 0.0224(6) Uani 1 1 d .
H5 H -0.2710 0.3509 -0.0649 0.027 Uiso 1 1 calc R
C6 C -0.1438(2) 0.4975(2) 0.0618(2) 0.0180(6) Uani 1 1 d .
H6 H -0.1506 0.4560 0.1160 0.022 Uiso 1 1 calc R
C7 C -0.0632(2) 0.6218(2) 0.08547(19) 0.0147(6) Uani 1 1 d .
C8 C 0.0264(2) 0.7131(2) 0.1886(2) 0.0136(5) Uani 1 1 d .
C9 C 0.1391(2) 0.7771(2) 0.37090(19) 0.0138(5) Uani 1 1 d .
C10 C 0.1071(2) 0.7596(2) 0.4770(2) 0.0136(5) Uani 1 1 d .
C11 C 0.0866(2) 0.6599(2) 0.5177(2) 0.0182(6) Uani 1 1 d .
H11 H 0.0908 0.5849 0.4775 0.022 Uiso 1 1 calc R
C12 C 0.0593(2) 0.6717(2) 0.6194(2) 0.0201(6) Uani 1 1 d .
H12 H 0.0442 0.6038 0.6489 0.024 Uiso 1 1 calc R
C13 C 0.0540(2) 0.7829(2) 0.6788(2) 0.0192(6) Uani 1 1 d .
H13 H 0.0338 0.7892 0.7476 0.023 Uiso 1 1 calc R
C14 C 0.0779(2) 0.8831(2) 0.63826(19) 0.0160(6) Uani 1 1 d .
H14 H 0.0745 0.9588 0.6780 0.019 Uiso 1 1 calc R
C15 C 0.1069(2) 0.8701(2) 0.5381(2) 0.0150(6) Uani 1 1 d .
C16 C 0.1392(2) 0.9597(2) 0.47693(19) 0.0137(5) Uani 1 1 d .
C17 C 0.2076(2) 1.1611(2) 0.4708(2) 0.0131(5) Uani 1 1 d .
C18 C 0.2443(2) 1.2958(2) 0.51908(19) 0.0135(5) Uani 1 1 d .
C19 C 0.2383(2) 1.3635(2) 0.6184(2) 0.0178(6) Uani 1 1 d .
H19 H 0.2022 1.3235 0.6682 0.021 Uiso 1 1 calc R
C20 C 0.2872(2) 1.4921(2) 0.6417(2) 0.0225(6) Uani 1 1 d .
H20 H 0.2843 1.5412 0.7090 0.027 Uiso 1 1 calc R
C21 C 0.3403(2) 1.5512(2) 0.5692(2) 0.0231(6) Uani 1 1 d .
H21 H 0.3747 1.6397 0.5884 0.028 Uiso 1 1 calc R
C22 C 0.3438(2) 1.4823(2) 0.4687(2) 0.0206(6) Uani 1 1 d .
H22 H 0.3786 1.5218 0.4182 0.025 Uiso 1 1 calc R
C23 C 0.2940(2) 1.3535(2) 0.44576(19) 0.0143(5) Uani 1 1 d .
C24 C 0.2892(2) 1.2550(2) 0.3515(2) 0.0135(5) Uani 1 1 d .
C25 C 0.3320(2) 1.1760(2) 0.18564(19) 0.0146(5) Uani 1 1 d .
C26 C 0.3186(2) 1.2005(2) 0.0761(2) 0.0141(6) Uani 1 1 d .
C27 C 0.3898(2) 1.3001(3) 0.0459(2) 0.0221(6) Uani 1 1 d .
H27 H 0.4600 1.3690 0.0968 0.027 Uiso 1 1 calc R
C28 C 0.3560(3) 1.2971(3) -0.0619(2) 0.0230(6) Uani 1 1 d .
H28 H 0.4036 1.3652 -0.0850 0.028 Uiso 1 1 calc R
C29 C 0.2528(3) 1.1949(3) -0.1366(2) 0.0223(6) Uani 1 1 d .
H29 H 0.2307 1.1945 -0.2097 0.027 Uiso 1 1 calc R
C30 C 0.1827(2) 1.0945(2) -0.1047(2) 0.0199(6) Uani 1 1 d .
H30 H 0.1121 1.0251 -0.1547 0.024 Uiso 1 1 calc R
C31 C 0.2186(2) 1.0985(2) 0.0021(2) 0.0146(6) Uani 1 1 d .
C32 C 0.1653(2) 1.0087(2) 0.0601(2) 0.0139(6) Uani 1 1 d .
C33 C 0.3682(2) 0.8351(2) 0.4431(2) 0.0223(6) Uani 1 1 d .
H33A H 0.3532 0.8127 0.5100 0.027 Uiso 1 1 calc R
H33B H 0.3858 0.9250 0.4568 0.027 Uiso 1 1 calc R
C34 C 0.4818(2) 0.8090(2) 0.4132(2) 0.0233(6) Uani 1 1 d .
H34A H 0.4607 0.7183 0.3964 0.028 Uiso 1 1 calc R
H34B H 0.5578 0.8517 0.4763 0.028 Uiso 1 1 calc R
C35 C 0.5186(3) 0.8503(3) 0.3175(2) 0.0432(9) Uani 1 1 d .
H35A H 0.4453 0.8055 0.2536 0.065 Uiso 1 1 calc R
H35B H 0.5944 0.8322 0.3032 0.065 Uiso 1 1 calc R
H35C H 0.5399 0.9401 0.3334 0.065 Uiso 1 1 calc R
C36 C 0.4716(2) 1.0631(2) 0.1550(2) 0.0211(6) Uani 1 1 d .
H36A H 0.4299 1.0474 0.0781 0.025 Uiso 1 1 calc R
H36B H 0.4323 0.9866 0.1758 0.025 Uiso 1 1 calc R
C37 C 0.6169(2) 1.0978(3) 0.1699(2) 0.0248(6) Uani 1 1 d .
H37A H 0.6333 1.0224 0.1382 0.030 Uiso 1 1 calc R
H37B H 0.6592 1.1287 0.2483 0.030 Uiso 1 1 calc R
C38 C 0.6775(3) 1.1970(3) 0.1171(2) 0.0271(7) Uani 1 1 d .
H38A H 0.6344 1.1677 0.0397 0.041 Uiso 1 1 calc R
H38B H 0.7705 1.2135 0.1259 0.041 Uiso 1 1 calc R
H38C H 0.6666 1.2737 0.1516 0.041 Uiso 1 1 calc R

loop_
_atom_site_aniso_label
_atom_site_aniso_U_11
_atom_site_aniso_U_22
_atom_site_aniso_U_33
_atom_site_aniso_U_23
_atom_site_aniso_U_13
_atom_site_aniso_U_12
Ni 0.01636(17) 0.00612(17) 0.00887(16) -0.00194(12) 0.00118(13) 0.00183(14)
O1 0.0165(8) 0.0084(9) 0.0137(9) -0.0038(7) 0.0006(7) 0.0027(7)
O2 0.0173(8) 0.0097(10) 0.0162(9) -0.0030(8) 0.0001(7) 0.0036(7)
N1 0.0152(10) 0.0103(12) 0.0116(11) -0.0001(9) 0.0007(9) 0.0037(9)
N2 0.0159(10) 0.0060(11) 0.0111(11) -0.0038(9) 0.0004(8) 0.0018(9)
N3 0.0166(10) 0.0042(12) 0.0074(10) -0.0039(9) 0.0019(8) 0.0036(9)
N4 0.0178(10) 0.0071(11) 0.0108(11) -0.0022(9) 0.0001(9) 0.0028(9)
N5 0.0159(10) 0.0095(12) 0.0115(11) 0.0000(9) 0.0012(9) 0.0033(9)
N6 0.0175(10) 0.0068(12) 0.0131(11) -0.0028(9) 0.0013(9) 0.0020(9)
N7 0.0122(9) 0.0081(12) 0.0058(10) -0.0030(9) -0.0011(9) 0.0025(9)
N8 0.0169(10) 0.0082(12) 0.0102(11) -0.0029(9) 0.0012(9) 0.0023(9)
C1 0.0135(12) 0.0130(15) 0.0136(13) -0.0004(12) 0.0026(10) 0.0064(11)
C2 0.0150(12) 0.0068(14) 0.0123(13) -0.0057(11) 0.0007(10) 0.0028(10)
C3 0.0218(13) 0.0137(15) 0.0137(13) -0.0005(11) 0.0010(11) 0.0063(11)
C4 0.0262(14) 0.0175(16) 0.0157(14) -0.0059(12) -0.0042(12) 0.0052(12)
C5 0.0250(14) 0.0084(14) 0.0217(15) -0.0045(12) -0.0034(12) 0.0014(12)
C6 0.0216(13) 0.0112(14) 0.0171(14) 0.0005(11) 0.0031(11) 0.0046(11)
C7 0.0160(12) 0.0097(14) 0.0129(13) -0.0038(11) 0.0007(10) 0.0041(11)
C8 0.0140(12) 0.0072(14) 0.0151(13) -0.0025(11) 0.0022(10) 0.0029(10)
C9 0.0164(12) 0.0036(13) 0.0145(13) -0.0036(11) 0.0020(10) 0.0002(10)
C10 0.0114(11) 0.0127(14) 0.0106(13) 0.0016(11) -0.0010(10) 0.0000(10)
C11 0.0198(13) 0.0122(14) 0.0181(14) 0.0024(12) 0.0017(11) 0.0034(11)
C12 0.0212(13) 0.0128(15) 0.0201(15) 0.0059(12) 0.0000(11) 0.0003(11)
C13 0.0207(13) 0.0199(16) 0.0114(13) 0.0030(12) 0.0015(11) 0.0030(12)
C14 0.0188(12) 0.0142(15) 0.0111(13) 0.0012(12) 0.0007(11) 0.0045(11)
C15 0.0154(12) 0.0102(14) 0.0133(13) -0.0006(12) -0.0010(10) 0.0022(11)
C16 0.0123(11) 0.0133(15) 0.0125(13) 0.0011(11) -0.0008(10) 0.0045(11)
C17 0.0126(11) 0.0101(14) 0.0129(13) -0.0015(11) -0.0010(10) 0.0048(10)
C18 0.0127(11) 0.0074(13) 0.0146(13) -0.0036(11) -0.0013(10) 0.0030(10)
C19 0.0236(13) 0.0113(14) 0.0157(13) 0.0005(11) 0.0057(11) 0.0052(11)
C20 0.0272(14) 0.0136(15) 0.0188(14) -0.0069(12) 0.0010(12) 0.0077(12)
C21 0.0282(14) 0.0078(15) 0.0258(16) -0.0042(12) 0.0018(12) 0.0057(12)
C22 0.0231(13) 0.0127(15) 0.0242(15) 0.0042(12) 0.0047(12) 0.0058(12)
C23 0.0146(12) 0.0094(14) 0.0129(13) -0.0025(11) -0.0009(10) 0.0029(10)
C24 0.0131(12) 0.0064(14) 0.0159(14) 0.0011(11) 0.0005(10) 0.0002(10)
C25 0.0199(12) 0.0057(14) 0.0145(13) -0.0018(11) 0.0028(10) 0.0041(11)
C26 0.0228(13) 0.0113(15) 0.0133(13) 0.0050(12) 0.0081(11) 0.0103(12)
C27 0.0230(13) 0.0190(16) 0.0243(16) 0.0058(13) 0.0067(12) 0.0082(12)
C28 0.0330(15) 0.0167(16) 0.0270(16) 0.0133(13) 0.0143(13) 0.0115(13)
C29 0.0310(15) 0.0249(17) 0.0183(15) 0.0094(13) 0.0113(12) 0.0157(13)
C30 0.0252(14) 0.0203(16) 0.0159(14) 0.0018(12) 0.0060(12) 0.0129(12)
C31 0.0180(12) 0.0129(15) 0.0150(14) 0.0023(12) 0.0060(11) 0.0088(11)
C32 0.0163(12) 0.0129(15) 0.0140(13) 0.0019(12) 0.0045(11) 0.0086(11)
C33 0.0173(12) 0.0198(16) 0.0181(14) -0.0029(12) -0.0032(11) 0.0014(12)
C34 0.0200(13) 0.0135(15) 0.0307(16) 0.0023(13) 0.0013(12) 0.0044(12)
C35 0.0281(16) 0.060(2) 0.0276(18) 0.0028(17) 0.0066(14) 0.0059(16)
C36 0.0242(13) 0.0132(15) 0.0230(15) -0.0003(12) 0.0012(11) 0.0093(12)
C37 0.0234(14) 0.0240(17) 0.0262(16) 0.0031(13) 0.0036(12) 0.0120(13)
C38 0.0264(14) 0.0197(17) 0.0281(16) -0.0014(13) 0.0054(12) 0.0062(13)

loop_
_atom_type_symbol
_atom_type_description
_atom_type_scat_dispersion_real
_atom_type_scat_dispersion_imag
_atom_type_scat_source
C C 0.0033 0.0016 'International Tables Vol C Tables 4.2.6.8 and 6.1.1.4'
H H 0.0000 0.0000 'International Tables Vol C Tables 4.2.6.8 and 6.1.1.4'
N N 0.0061 0.0033 'International Tables Vol C Tables 4.2.6.8 and 6.1.1.4'
O O 0.0106 0.0060 'International Tables Vol C Tables 4.2.6.8 and 6.1.1.4'
Ni Ni 0.3393 1.1124 'International Tables Vol C Tables 4.2.6.8 and 6.1.1.4'

loop_
_geom_angle_atom_site_label_1
_geom_angle_atom_site_label_2
_geom_angle_atom_site_label_3
_geom_angle
_geom_angle_publ_flag
N3 Ni N7 175.42(7) yes
N3 Ni N1 90.28(9) yes
N7 Ni N1 90.43(9) yes
N3 Ni N5 90.29(9) yes
N7 Ni N5 89.99(9) yes
N1 Ni N5 167.67(7) yes
C9 O1 C33 115.24(17) ?
C25 O2 C36 114.30(17) ?
C1 N1 C8 108.9(2) ?
C1 N1 Ni 123.69(17) ?
C8 N1 Ni 125.30(16) ?
C8 N2 C9 117.8(2) ?
C16 N3 C9 109.37(19) ?
C16 N3 Ni 126.75(17) ?
C9 N3 Ni 123.88(15) ?
C17 N4 C16 117.6(2) ?
C17 N5 C24 108.2(2) ?
C17 N5 Ni 124.21(17) ?
C24 N5 Ni 126.21(17) ?
C24 N6 C25 117.9(2) ?
C32 N7 C25 109.9(2) ?
C32 N7 Ni 126.98(17) ?
C25 N7 Ni 123.07(15) ?
C1 N8 C32 117.7(2) ?
N8 C1 N1 129.3(2) ?
N8 C1 C2 121.4(2) ?
N1 C1 C2 109.3(2) ?
C7 C2 C3 121.4(2) ?
C7 C2 C1 107.2(2) ?
C3 C2 C1 131.4(2) ?
C4 C3 C2 116.9(2) ?
C4 C3 H3 121.6 ?
C2 C3 H3 121.6 ?
C3 C4 C5 121.8(2) ?
C3 C4 H4 119.1 ?
C5 C4 H4 119.1 ?
C6 C5 C4 121.1(2) ?
C6 C5 H5 119.4 ?
C4 C5 H5 119.4 ?
C7 C6 C5 116.9(2) ?
C7 C6 H6 121.6 ?
C5 C6 H6 121.6 ?
C2 C7 C6 121.9(2) ?
C2 C7 C8 107.0(2) ?
C6 C7 C8 131.1(2) ?
N2 C8 N1 130.1(2) ?
N2 C8 C7 122.3(2) ?
N1 C8 C7 107.6(2) ?
O1 C9 N2 104.15(17) ?
O1 C9 N3 110.49(18) ?
N2 C9 N3 113.54(18) ?
O1 C9 C10 114.06(18) ?
N2 C9 C10 111.8(2) ?
N3 C9 C10 103.11(18) ?
C11 C10 C15 120.4(2) ?
C11 C10 C9 131.3(2) ?
C15 C10 C9 108.1(2) ?
C10 C11 C12 118.3(2) ?
C10 C11 H11 120.8 ?
C12 C11 H11 120.8 ?
C11 C12 C13 120.7(2) ?
C11 C12 H12 119.7 ?
C13 C12 H12 119.7 ?
C14 C13 C12 120.5(2) ?
C14 C13 H13 119.8 ?
C12 C13 H13 119.8 ?
C13 C14 C15 118.0(2) ?
C13 C14 H14 121.0 ?
C15 C14 H14 121.0 ?
C10 C15 C14 122.1(2) ?
C10 C15 C16 107.8(2) ?
C14 C15 C16 130.1(2) ?
N3 C16 N4 128.1(2) ?
N3 C16 C15 111.3(2) ?
N4 C16 C15 120.5(2) ?
N4 C17 N5 129.0(2) ?
N4 C17 C18 121.3(2) ?
N5 C17 C18 109.6(2) ?
C23 C18 C19 121.6(2) ?
C23 C18 C17 107.0(2) ?
C19 C18 C17 131.4(2) ?
C20 C19 C18 117.0(2) ?
C20 C19 H19 121.5 ?
C18 C19 H19 121.5 ?
C19 C20 C21 121.7(2) ?
C19 C20 H20 119.1 ?
C21 C20 H20 119.1 ?
C22 C21 C20 120.9(2) ?
C22 C21 H21 119.6 ?
C20 C21 H21 119.6 ?
C23 C22 C21 117.0(2) ?
C23 C22 H22 121.5 ?
C21 C22 H22 121.5 ?
C18 C23 C22 121.7(2) ?
C18 C23 C24 107.2(2) ?
C22 C23 C24 131.0(2) ?
N6 C24 N5 129.5(2) ?
N6 C24 C23 122.6(2) ?
N5 C24 C23 107.9(2) ?
O2 C25 N6 104.46(18) ?
O2 C25 N7 110.28(18) ?
N6 C25 N7 115.15(19) ?
O2 C25 C26 113.46(19) ?
N6 C25 C26 110.9(2) ?
N7 C25 C26 102.90(19) ?
C27 C26 C31 121.5(3) ?
C27 C26 C25 130.2(2) ?
C31 C26 C25 108.3(2) ?
C26 C27 C28 117.8(3) ?
C26 C27 H27 121.1 ?
C28 C27 H27 121.1 ?
C27 C28 C29 120.8(3) ?
C27 C28 H28 119.6 ?
C29 C28 H28 119.6 ?
C30 C29 C28 120.5(3) ?
C30 C29 H29 119.7 ?
C28 C29 H29 119.7 ?
C31 C30 C29 117.9(2) ?
C31 C30 H30 121.1 ?
C29 C30 H30 121.1 ?
C26 C31 C30 121.4(2) ?
C26 C31 C32 107.5(2) ?
C30 C31 C32 131.1(2) ?
N7 C32 N8 128.0(2) ?
N7 C32 C31 110.9(2) ?
N8 C32 C31 121.0(2) ?
O1 C33 C34 108.4(2) ?
O1 C33 H33A 110.0 ?
C34 C33 H33A 110.0 ?
O1 C33 H33B 110.0 ?
C34 C33 H33B 110.0 ?
H33A C33 H33B 108.4 ?
C33 C34 C35 113.6(2) ?
C33 C34 H34A 108.8 ?
C35 C34 H34A 108.8 ?
C33 C34 H34B 108.8 ?
C35 C34 H34B 108.8 ?
H34A C34 H34B 107.7 ?
C34 C35 H35A 109.5 ?
C34 C35 H35B 109.5 ?
H35A C35 H35B 109.5 ?
C34 C35 H35C 109.5 ?
H35A C35 H35C 109.5 ?
H35B C35 H35C 109.5 ?
O2 C36 C37 107.7(2) ?
O2 C36 H36A 110.2 ?
C37 C36 H36A 110.2 ?
O2 C36 H36B 110.2 ?
C37 C36 H36B 110.2 ?
H36A C36 H36B 108.5 ?
C36 C37 C38 112.4(2) ?
C36 C37 H37A 109.1 ?
C38 C37 H37A 109.1 ?
C36 C37 H37B 109.1 ?
C38 C37 H37B 109.1 ?
H37A C37 H37B 107.9 ?
C37 C38 H38A 109.5 ?
C37 C38 H38B 109.5 ?
H38A C38 H38B 109.5 ?
C37 C38 H38C 109.5 ?
H38A C38 H38C 109.5 ?
H38B C38 H38C 109.5 ?

loop_
_geom_bond_atom_site_label_1
_geom_bond_atom_site_label_2
_geom_bond_distance
_geom_bond_publ_flag
Ni N3 1.844(2) yes
Ni N7 1.847(2) yes
Ni N1 1.875(2) yes
Ni N5 1.877(2) yes
O1 C9 1.412(3) ?
O1 C33 1.439(3) ?
O2 C25 1.421(3) ?
O2 C36 1.447(3) ?
N1 C1 1.358(3) ?
N1 C8 1.408(3) ?
N2 C8 1.280(3) ?
N2 C9 1.457(3) ?
N3 C16 1.322(3) ?
N3 C9 1.494(3) ?
N4 C17 1.310(3) ?
N4 C16 1.365(3) ?
N5 C17 1.361(3) ?
N5 C24 1.409(3) ?
N6 C24 1.282(3) ?
N6 C25 1.451(3) ?
N7 C32 1.315(3) ?
N7 C25 1.489(3) ?
N8 C1 1.312(3) ?
N8 C32 1.358(3) ?
C1 C2 1.482(3) ?
C2 C7 1.379(3) ?
C2 C3 1.398(3) ?
C3 C4 1.379(3) ?
C3 H3 0.9500 ?
C4 C5 1.392(4) ?
C4 H4 0.9500 ?
C5 C6 1.394(3) ?
C5 H5 0.9500 ?
C6 C7 1.386(3) ?
C6 H6 0.9500 ?
C7 C8 1.487(3) ?
C9 C10 1.522(3) ?
C10 C11 1.374(3) ?
C10 C15 1.379(3) ?
C11 C12 1.392(3) ?
C11 H11 0.9500 ?
C12 C13 1.401(3) ?
C12 H12 0.9500 ?
C13 C14 1.376(3) ?
C13 H13 0.9500 ?
C14 C15 1.381(3) ?
C14 H14 0.9500 ?
C15 C16 1.457(4) ?
C17 C18 1.472(3) ?
C18 C23 1.377(3) ?
C18 C19 1.388(3) ?
C19 C20 1.386(3) ?
C19 H19 0.9500 ?
C20 C21 1.391(4) ?
C20 H20 0.9500 ?
C21 C22 1.395(3) ?
C21 H21 0.9500 ?
C22 C23 1.389(3) ?
C22 H22 0.9500 ?
C23 C24 1.476(3) ?
C25 C26 1.521(3) ?
C26 C27 1.368(4) ?
C26 C31 1.380(3) ?
C27 C28 1.393(3) ?
C27 H27 0.9500 ?
C28 C29 1.400(4) ?
C28 H28 0.9500 ?
C29 C30 1.384(4) ?
C29 H29 0.9500 ?
C30 C31 1.380(3) ?
C30 H30 0.9500 ?
C31 C32 1.466(3) ?
C33 C34 1.497(3) ?
C33 H33A 0.9900 ?
C33 H33B 0.9900 ?
C34 C35 1.506(4) ?
C34 H34A 0.9900 ?
C34 H34B 0.9900 ?
C35 H35A 0.9800 ?
C35 H35B 0.9800 ?
C35 H35C 0.9800 ?
C36 C37 1.514(3) ?
C36 H36A 0.9900 ?
C36 H36B 0.9900 ?
C37 C38 1.517(4) ?
C37 H37A 0.9900 ?
C37 H37B 0.9900 ?
C38 H38A 0.9800 ?
C38 H38B 0.9800 ?
C38 H38C 0.9800 ?

loop_
_geom_torsion_atom_site_label_1
_geom_torsion_atom_site_label_2
_geom_torsion_atom_site_label_3
_geom_torsion_atom_site_label_4
_geom_torsion
N3 Ni N1 C1 164.23(18)
N7 Ni N1 C1 -20.30(18)
N5 Ni N1 C1 71.6(5)
N3 Ni N1 C8 2.53(17)
N7 Ni N1 C8 178.00(17)
N5 Ni N1 C8 -90.1(5)
N7 Ni N3 C16 111.7(10)
N1 Ni N3 C16 -149.46(19)
N5 Ni N3 C16 18.22(19)
N7 Ni N3 C9 -68.0(11)
N1 Ni N3 C9 30.81(17)
N5 Ni N3 C9 -161.51(17)
N3 Ni N5 C17 -20.42(18)
N7 Ni N5 C17 164.15(18)
N1 Ni N5 C17 72.2(5)
N3 Ni N5 C24 174.35(18)
N7 Ni N5 C24 -1.07(18)
N1 Ni N5 C24 -93.0(5)
N3 Ni N7 C32 116.0(10)
N1 Ni N7 C32 17.22(19)
N5 Ni N7 C32 -150.46(19)
N3 Ni N7 C25 -60.9(11)
N1 Ni N7 C25 -159.72(16)
N5 Ni N7 C25 32.61(16)
C32 N8 C1 N1 2.5(3)
C32 N8 C1 C2 -177.1(2)
C8 N1 C1 N8 179.0(2)
Ni N1 C1 N8 14.7(3)
C8 N1 C1 C2 -1.4(2)
Ni N1 C1 C2 -165.68(14)
N8 C1 C2 C7 -178.9(2)
N1 C1 C2 C7 1.5(2)
N8 C1 C2 C3 0.6(4)
N1 C1 C2 C3 -179.0(2)
C7 C2 C3 C4 -1.3(3)
C1 C2 C3 C4 179.3(2)
C2 C3 C4 C5 0.8(3)
C3 C4 C5 C6 -0.4(4)
C4 C5 C6 C7 0.3(3)
C3 C2 C7 C6 1.3(3)
C1 C2 C7 C6 -179.1(2)
C3 C2 C7 C8 179.5(2)
C1 C2 C7 C8 -1.0(2)
C5 C6 C7 C2 -0.8(3)
C5 C6 C7 C8 -178.4(2)
C9 N2 C8 N1 -5.4(3)
C9 N2 C8 C7 173.88(19)
C1 N1 C8 N2 -179.8(2)
Ni N1 C8 N2 -15.9(3)
C1 N1 C8 C7 0.8(2)
Ni N1 C8 C7 164.75(14)
C2 C7 C8 N2 -179.3(2)
C6 C7 C8 N2 -1.3(4)
C2 C7 C8 N1 0.2(2)
C6 C7 C8 N1 178.1(2)
C33 O1 C9 N2 -173.92(19)
C33 O1 C9 N3 63.8(2)
C33 O1 C9 C10 -51.8(3)
C8 N2 C9 O1 -81.6(2)
C8 N2 C9 N3 38.7(3)
C8 N2 C9 C10 154.8(2)
C16 N3 C9 O1 -118.1(2)
Ni N3 C9 O1 61.7(2)
C16 N3 C9 N2 125.3(2)
Ni N3 C9 N2 -54.9(2)
C16 N3 C9 C10 4.2(2)
Ni N3 C9 C10 -176.07(13)
O1 C9 C10 C11 -58.9(3)
N2 C9 C10 C11 59.0(3)
N3 C9 C10 C11 -178.7(2)
O1 C9 C10 C15 118.0(2)
N2 C9 C10 C15 -124.2(2)
N3 C9 C10 C15 -1.9(2)
C15 C10 C11 C12 3.1(3)
C9 C10 C11 C12 179.6(2)
C10 C11 C12 C13 -0.4(4)
C11 C12 C13 C14 -1.1(4)
C12 C13 C14 C15 0.0(3)
C11 C10 C15 C14 -4.3(4)
C9 C10 C15 C14 178.4(2)
C11 C10 C15 C16 176.4(2)
C9 C10 C15 C16 -0.8(2)
C13 C14 C15 C10 2.7(4)
C13 C14 C15 C16 -178.2(2)
C9 N3 C16 N4 171.8(2)
Ni N3 C16 N4 -8.0(3)
C9 N3 C16 C15 -5.0(2)
Ni N3 C16 C15 175.29(15)
C17 N4 C16 N3 -7.0(3)
C17 N4 C16 C15 169.47(19)
C10 C15 C16 N3 3.7(3)
C14 C15 C16 N3 -175.5(2)
C10 C15 C16 N4 -173.3(2)
C14 C15 C16 N4 7.5(4)
C16 N4 C17 N5 3.6(3)
C16 N4 C17 C18 -173.89(19)
C24 N5 C17 N4 -178.8(2)
Ni N5 C17 N4 13.7(3)
C24 N5 C17 C18 -1.1(2)
Ni N5 C17 C18 -168.57(14)
N4 C17 C18 C23 178.8(2)
N5 C17 C18 C23 0.9(2)
N4 C17 C18 C19 0.3(4)
N5 C17 C18 C19 -177.6(2)
C23 C18 C19 C20 -1.4(3)
C17 C18 C19 C20 176.9(2)
C18 C19 C20 C21 -0.1(3)
C19 C20 C21 C22 1.3(4)
C20 C21 C22 C23 -1.0(3)
C19 C18 C23 C22 1.8(3)
C17 C18 C23 C22 -176.9(2)
C19 C18 C23 C24 178.4(2)
C17 C18 C23 C24 -0.3(2)
C21 C22 C23 C18 -0.5(3)
C21 C22 C23 C24 -176.2(2)
C25 N6 C24 N5 -4.1(4)
C25 N6 C24 C23 174.4(2)
C17 N5 C24 N6 179.6(2)
Ni N5 C24 N6 -13.3(3)
C17 N5 C24 C23 0.9(2)
Ni N5 C24 C23 168.06(15)
C18 C23 C24 N6 -179.1(2)
C22 C23 C24 N6 -3.0(4)
C18 C23 C24 N5 -0.3(2)
C22 C23 C24 N5 175.8(2)
C36 O2 C25 N6 176.36(19)
C36 O2 C25 N7 52.1(3)
C36 O2 C25 C26 -62.7(3)
C24 N6 C25 O2 -84.7(2)
C24 N6 C25 N7 36.4(3)
C24 N6 C25 C26 152.7(2)
C32 N7 C25 O2 -114.2(2)
Ni N7 C25 O2 63.2(2)
C32 N7 C25 N6 127.9(2)
Ni N7 C25 N6 -54.7(2)
C32 N7 C25 C26 7.1(2)
Ni N7 C25 C26 -175.47(13)
O2 C25 C26 C27 -63.3(3)
N6 C25 C26 C27 54.0(3)
N7 C25 C26 C27 177.6(2)
O2 C25 C26 C31 114.7(2)
N6 C25 C26 C31 -128.1(2)
N7 C25 C26 C31 -4.5(2)
C31 C26 C27 C28 1.7(3)
C25 C26 C27 C28 179.4(2)
C26 C27 C28 C29 -0.3(4)
C27 C28 C29 C30 -0.3(4)
C28 C29 C30 C31 -0.5(3)
C27 C26 C31 C30 -2.6(3)
C25 C26 C31 C30 179.3(2)
C27 C26 C31 C32 178.8(2)
C25 C26 C31 C32 0.6(2)
C29 C30 C31 C26 1.9(3)
C29 C30 C31 C32 -179.8(2)
C25 N7 C32 N8 170.6(2)
Ni N7 C32 N8 -6.7(3)
C25 N7 C32 C31 -7.2(2)
Ni N7 C32 C31 175.52(14)
C1 N8 C32 N7 -7.1(3)
C1 N8 C32 C31 170.49(19)
C26 C31 C32 N7 4.2(2)
C30 C31 C32 N7 -174.3(2)
C26 C31 C32 N8 -173.8(2)
C30 C31 C32 N8 7.7(4)
C9 O1 C33 C34 -179.9(2)
O1 C33 C34 C35 64.5(3)
C25 O2 C36 C37 153.0(2)
O2 C36 C37 C38 -72.1(3)
